data_4031041
loop_
_publ_author_name
'Jin, Xing'
'Willeke, Matthias'
'Lucchesi, Ralph'
'Daniliuc, Constantin-Gabriel'
'Fr\"ohlich, Roland'
'Wibbeling, Birgit'
'Uhl, Werner'
'W\"urthwein, Ernst-Ulrich'

_publ_section_title
;
 Hydroalumination of Ketenimines and Subsequent Reactions with
 Heterocumulenes: Synthesis of Unsaturated Amide Derivatives and
 1,3-Diimines.
;
_journal_issue 12
_journal_name_full 'The Journal of organic chemistry'
_journal_page_first 6062
_journal_page_last 6075
_journal_paper_doi 10.1021/acs.joc.5b00466
_journal_volume 80
_journal_year 2015
_chemical_formula_sum 'C36 H46 N2'
_chemical_formula_weight 506.75
_chemical_name_systematic
; 
 ? 
;
_space_group_IT_number 2
_symmetry_cell_setting triclinic
_symmetry_space_group_name_Hall '-P 1'
_symmetry_space_group_name_H-M 'P -1'
_atom_sites_solution_hydrogens geom
_atom_sites_solution_primary direct
_atom_sites_solution_secondary difmap
_audit_creation_method SHELXL-97
_cell_angle_alpha 103.7110(10)
_cell_angle_beta 104.8680(10)
_cell_angle_gamma 107.4070(10)
_cell_formula_units_Z 2
_cell_length_a 9.8962(2)
_cell_length_b 12.3956(2)
_cell_length_c 14.3686(3)
_cell_measurement_reflns_used 3683
_cell_measurement_temperature 223(2)
_cell_measurement_theta_max 28.28
_cell_measurement_theta_min 4.08
_cell_volume 1528.58(5)
_computing_cell_refinement 'Collect (Nonius B.V., 1998)'
_computing_data_collection 'Collect (Nonius B.V., 1998)'
_computing_data_reduction 'Denzo-SMN (Otwinowski & Minor, 1997)'
_computing_molecular_graphics 'XP (BrukerAXS, 2000)'
_computing_publication_material 'SHELXL-97 (Sheldrick, 1997)'
_computing_structure_refinement 'SHELXL-97 (Sheldrick, 1997)'
_computing_structure_solution 'SHELXS-97 (Sheldrick, 1990)'
_diffrn_ambient_temperature 223(2)
_diffrn_measured_fraction_theta_full 0.977
_diffrn_measured_fraction_theta_max 0.977
_diffrn_measurement_device_type 'Nonius KappaCCD APEXII'
_diffrn_measurement_method '\w and \f scans'
_diffrn_radiation_monochromator 'Montel mirror'
_diffrn_radiation_source 'rotating anode Nonius FR591'
_diffrn_radiation_type MoK\a
_diffrn_radiation_wavelength 0.71073
_diffrn_reflns_av_R_equivalents 0.040
_diffrn_reflns_av_sigmaI/netI 0.0360
_diffrn_reflns_limit_h_max 11
_diffrn_reflns_limit_h_min -11
_diffrn_reflns_limit_k_max 14
_diffrn_reflns_limit_k_min -14
_diffrn_reflns_limit_l_max 17
_diffrn_reflns_limit_l_min -17
_diffrn_reflns_number 14291
_diffrn_reflns_theta_full 24.99
_diffrn_reflns_theta_max 24.99
_diffrn_reflns_theta_min 4.12
_exptl_absorpt_coefficient_mu 0.063
_exptl_absorpt_correction_T_max 0.9875
_exptl_absorpt_correction_T_min 0.9783
_exptl_absorpt_correction_type multi-scan
_exptl_absorpt_process_details 'Denzo (Otwinowski, Borek, Majewski & Minor, 2003)'
_exptl_crystal_colour colourless
_exptl_crystal_density_diffrn 1.101
_exptl_crystal_density_method 'not measured'
_exptl_crystal_description prism
_exptl_crystal_F_000 552
_exptl_crystal_size_max 0.35
_exptl_crystal_size_mid 0.30
_exptl_crystal_size_min 0.20
_refine_diff_density_max 0.227
_refine_diff_density_min -0.172
_refine_diff_density_rms 0.030
_refine_ls_extinction_method none
_refine_ls_goodness_of_fit_ref 1.047
_refine_ls_hydrogen_treatment constr
_refine_ls_matrix_type full
_refine_ls_number_parameters 349
_refine_ls_number_reflns 5241
_refine_ls_number_restraints 0
_refine_ls_restrained_S_all 1.047
_refine_ls_R_factor_all 0.0638
_refine_ls_R_factor_gt 0.0550
_refine_ls_shift/su_max 0.000
_refine_ls_shift/su_mean 0.000
_refine_ls_structure_factor_coef Fsqd
_refine_ls_weighting_details 'calc w=1/[\s^2^(Fo^2^)+(0.0361P)^2^+0.7423P] where P=(Fo^2^+2Fc^2^)/3'
_refine_ls_weighting_scheme calc
_refine_ls_wR_factor_gt 0.1233
_refine_ls_wR_factor_ref 0.1312
_reflns_number_gt 4569
_reflns_number_total 5241
_reflns_threshold_expression >2sigma(I)
_cod_data_source_file jo5b00466_si_013.cif
_cod_data_source_block wue7171
_cod_depositor_comments 'Adding full bibliography for 4031041--4031057.cif.'
_cod_original_cell_volume 1528.57(5)
_cod_original_sg_symbol_H-M P-1
_cod_database_code 4031041

loop_
_symmetry_equiv_pos_as_xyz
'x, y, z'
'-x, -y, -z'

loop_
_atom_site_label
_atom_site_type_symbol
_atom_site_fract_x
_atom_site_fract_y
_atom_site_fract_z
_atom_site_U_iso_or_equiv
_atom_site_adp_type
_atom_site_occupancy
_atom_site_symmetry_multiplicity
_atom_site_calc_flag
_atom_site_refinement_flags
N1 N 0.78150(17) 0.69750(12) 0.21000(11) 0.0397(3) Uani 1 1 d .
N2 N 0.56495(16) 0.37295(13) 0.28056(11) 0.0409(3) Uani 1 1 d .
C1 C 0.58894(19) 0.66822(15) 0.29917(12) 0.0362(4) Uani 1 1 d .
H1 H 0.5454 0.5953 0.3156 0.043 Uiso 1 1 calc R
C2 C 0.71938(18) 0.65014(14) 0.26511(12) 0.0344(4) Uani 1 1 d .
C3 C 0.77125(19) 0.55429(15) 0.29842(12) 0.0358(4) Uani 1 1 d .
C4 C 0.8139(2) 0.57947(16) 0.41461(13) 0.0414(4) Uani 1 1 d .
H4A H 0.7332 0.5954 0.4358 0.050 Uiso 1 1 calc R
H4B H 0.8211 0.5076 0.4292 0.050 Uiso 1 1 calc R
C5 C 0.9630(2) 0.68564(18) 0.47726(15) 0.0517(5) Uani 1 1 d .
H5A H 0.9865 0.6949 0.5499 0.062 Uiso 1 1 calc R
H5B H 0.9529 0.7593 0.4686 0.062 Uiso 1 1 calc R
C6 C 1.0922(2) 0.6687(2) 0.44477(16) 0.0579(5) Uani 1 1 d .
H6A H 1.1854 0.7401 0.4842 0.069 Uiso 1 1 calc R
H6B H 1.1088 0.5994 0.4593 0.069 Uiso 1 1 calc R
C7 C 1.0563(2) 0.64867(18) 0.33130(15) 0.0500(5) Uani 1 1 d .
H7A H 1.1375 0.6326 0.3110 0.060 Uiso 1 1 calc R
H7B H 1.0512 0.7217 0.3182 0.060 Uiso 1 1 calc R
C8 C 0.9060(2) 0.54328(16) 0.26729(14) 0.0430(4) Uani 1 1 d .
H8A H 0.9167 0.4690 0.2735 0.052 Uiso 1 1 calc R
H8B H 0.8834 0.5367 0.1952 0.052 Uiso 1 1 calc R
C9 C 0.64014(19) 0.43401(15) 0.23928(13) 0.0374(4) Uani 1 1 d .
H9 H 0.6137 0.4035 0.1679 0.045 Uiso 1 1 calc R
C10 C 0.7491(2) 0.79152(16) 0.17331(14) 0.0443(4) Uani 1 1 d .
H10 H 0.6803 0.8181 0.2037 0.053 Uiso 1 1 calc R
C11 C 0.8994(2) 0.89562(19) 0.20602(19) 0.0610(6) Uani 1 1 d .
H11A H 0.9421 0.9295 0.2802 0.091 Uiso 1 1 calc R
H11B H 0.8837 0.9569 0.1784 0.091 Uiso 1 1 calc R
H11C H 0.9685 0.8670 0.1804 0.091 Uiso 1 1 calc R
C12 C 0.6773(3) 0.7419(2) 0.05674(16) 0.0648(6) Uani 1 1 d .
H12A H 0.7445 0.7142 0.0280 0.097 Uiso 1 1 calc R
H12B H 0.6603 0.8047 0.0319 0.097 Uiso 1 1 calc R
H12C H 0.5814 0.6753 0.0362 0.097 Uiso 1 1 calc R
C21 C 0.6374(2) 0.77113(16) 0.39842(13) 0.0403(4) Uani 1 1 d .
C22 C 0.7492(2) 0.88231(17) 0.42371(15) 0.0527(5) Uani 1 1 d .
H22 H 0.8031 0.8958 0.3796 0.063 Uiso 1 1 calc R
C23 C 0.7835(3) 0.9747(2) 0.51322(18) 0.0707(6) Uani 1 1 d .
H23 H 0.8595 1.0501 0.5287 0.085 Uiso 1 1 calc R
C24 C 0.7078(3) 0.9570(2) 0.57902(18) 0.0783(7) Uani 1 1 d .
H24 H 0.7309 1.0200 0.6394 0.094 Uiso 1 1 calc R
C25 C 0.5973(3) 0.8460(3) 0.55591(18) 0.0762(7) Uani 1 1 d .
H25 H 0.5457 0.8326 0.6012 0.091 Uiso 1 1 calc R
C26 C 0.5619(3) 0.7537(2) 0.46603(16) 0.0586(5) Uani 1 1 d .
H26 H 0.4859 0.6784 0.4508 0.070 Uiso 1 1 calc R
C31 C 0.45680(19) 0.66435(16) 0.21250(13) 0.0401(4) Uani 1 1 d .
C32 C 0.3860(2) 0.74486(18) 0.22590(17) 0.0511(5) Uani 1 1 d .
H32 H 0.4235 0.8086 0.2883 0.061 Uiso 1 1 calc R
C33 C 0.2595(2) 0.7315(2) 0.1471(2) 0.0666(6) Uani 1 1 d .
H33 H 0.2122 0.7866 0.1566 0.080 Uiso 1 1 calc R
C34 C 0.2029(3) 0.6387(2) 0.0555(2) 0.0726(7) Uani 1 1 d .
H34 H 0.1173 0.6303 0.0028 0.087 Uiso 1 1 calc R
C35 C 0.2716(3) 0.5582(2) 0.04130(17) 0.0672(6) Uani 1 1 d .
H35 H 0.2332 0.4944 -0.0211 0.081 Uiso 1 1 calc R
C36 C 0.3977(2) 0.57143(18) 0.11933(14) 0.0529(5) Uani 1 1 d .
H36 H 0.4445 0.5161 0.1090 0.063 Uiso 1 1 calc R
C41 C 0.4485(2) 0.25738(15) 0.21981(13) 0.0402(4) Uani 1 1 d .
C42 C 0.2967(2) 0.24496(17) 0.19536(14) 0.0441(4) Uani 1 1 d .
C43 C 0.1851(2) 0.13132(19) 0.14071(16) 0.0545(5) Uani 1 1 d .
H43 H 0.0828 0.1214 0.1231 0.065 Uiso 1 1 calc R
C44 C 0.2213(2) 0.03237(19) 0.11165(17) 0.0585(5) Uani 1 1 d .
H44 H 0.1441 -0.0438 0.0737 0.070 Uiso 1 1 calc R
C45 C 0.3705(2) 0.04542(18) 0.13835(17) 0.0558(5) Uani 1 1 d .
H45 H 0.3942 -0.0226 0.1191 0.067 Uiso 1 1 calc R
C46 C 0.4873(2) 0.15752(16) 0.19332(15) 0.0469(4) Uani 1 1 d .
C47 C 0.2580(2) 0.35372(19) 0.23079(16) 0.0529(5) Uani 1 1 d .
H47 H 0.3389 0.4238 0.2308 0.064 Uiso 1 1 calc R
C48 C 0.2629(4) 0.3780(3) 0.3401(2) 0.1000(10) Uani 1 1 d .
H48A H 0.1872 0.3101 0.3441 0.150 Uiso 1 1 calc R
H48B H 0.2424 0.4497 0.3624 0.150 Uiso 1 1 calc R
H48C H 0.3624 0.3898 0.3841 0.150 Uiso 1 1 calc R
C49 C 0.1091(3) 0.3462(2) 0.1592(2) 0.0803(8) Uani 1 1 d .
H49A H 0.1045 0.3195 0.0889 0.120 Uiso 1 1 calc R
H49B H 0.1033 0.4248 0.1759 0.120 Uiso 1 1 calc R
H49C H 0.0250 0.2894 0.1674 0.120 Uiso 1 1 calc R
C50 C 0.6505(2) 0.16708(18) 0.22383(19) 0.0629(6) Uani 1 1 d .
H50 H 0.7158 0.2504 0.2701 0.076 Uiso 1 1 calc R
C51 C 0.6759(3) 0.0820(2) 0.2819(2) 0.0763(7) Uani 1 1 d .
H51A H 0.6402 0.0951 0.3389 0.114 Uiso 1 1 calc R
H51B H 0.7830 0.0975 0.3076 0.114 Uiso 1 1 calc R
H51C H 0.6205 -0.0006 0.2361 0.114 Uiso 1 1 calc R
C52 C 0.6973(3) 0.1436(3) 0.1310(3) 0.0991(10) Uani 1 1 d .
H52A H 0.6349 0.0623 0.0844 0.149 Uiso 1 1 calc R
H52B H 0.8027 0.1533 0.1526 0.149 Uiso 1 1 calc R
H52C H 0.6842 0.2003 0.0966 0.149 Uiso 1 1 calc R

loop_
_atom_site_aniso_label
_atom_site_aniso_U_11
_atom_site_aniso_U_22
_atom_site_aniso_U_33
_atom_site_aniso_U_23
_atom_site_aniso_U_13
_atom_site_aniso_U_12
N1 0.0476(8) 0.0392(8) 0.0410(8) 0.0201(6) 0.0188(7) 0.0206(7)
N2 0.0435(8) 0.0384(8) 0.0452(8) 0.0164(7) 0.0180(7) 0.0177(7)
C1 0.0390(9) 0.0355(9) 0.0382(9) 0.0170(7) 0.0144(7) 0.0155(7)
C2 0.0371(9) 0.0323(8) 0.0331(8) 0.0116(7) 0.0103(7) 0.0139(7)
C3 0.0390(9) 0.0365(9) 0.0368(9) 0.0167(7) 0.0131(7) 0.0177(7)
C4 0.0448(10) 0.0448(10) 0.0395(9) 0.0208(8) 0.0131(8) 0.0201(8)
C5 0.0506(11) 0.0556(12) 0.0412(10) 0.0159(9) 0.0091(9) 0.0166(9)
C6 0.0428(11) 0.0660(13) 0.0579(12) 0.0243(10) 0.0078(9) 0.0176(10)
C7 0.0419(10) 0.0569(12) 0.0612(12) 0.0282(10) 0.0213(9) 0.0234(9)
C8 0.0482(10) 0.0457(10) 0.0467(10) 0.0222(8) 0.0195(8) 0.0261(8)
C9 0.0435(10) 0.0371(9) 0.0371(9) 0.0162(7) 0.0131(7) 0.0210(8)
C10 0.0561(11) 0.0449(10) 0.0507(10) 0.0279(8) 0.0286(9) 0.0275(9)
C11 0.0631(13) 0.0560(12) 0.0868(16) 0.0426(12) 0.0406(12) 0.0273(11)
C12 0.0937(17) 0.0687(14) 0.0533(12) 0.0373(11) 0.0321(12) 0.0418(13)
C21 0.0448(10) 0.0447(10) 0.0383(9) 0.0162(8) 0.0150(8) 0.0244(8)
C22 0.0591(12) 0.0468(11) 0.0446(10) 0.0090(9) 0.0166(9) 0.0167(9)
C23 0.0810(17) 0.0551(13) 0.0553(13) 0.0013(10) 0.0145(12) 0.0201(12)
C24 0.102(2) 0.0765(17) 0.0488(13) -0.0005(12) 0.0205(13) 0.0458(16)
C25 0.0971(19) 0.097(2) 0.0545(13) 0.0233(13) 0.0436(14) 0.0522(17)
C26 0.0695(14) 0.0641(13) 0.0527(12) 0.0206(10) 0.0331(11) 0.0293(11)
C31 0.0390(9) 0.0425(9) 0.0446(10) 0.0235(8) 0.0152(8) 0.0161(8)
C32 0.0451(11) 0.0513(11) 0.0651(13) 0.0277(10) 0.0194(9) 0.0232(9)
C33 0.0506(12) 0.0748(15) 0.0907(18) 0.0477(14) 0.0207(12) 0.0344(12)
C34 0.0511(13) 0.0841(17) 0.0743(16) 0.0454(14) -0.0009(11) 0.0199(12)
C35 0.0682(15) 0.0671(14) 0.0506(12) 0.0251(11) -0.0007(11) 0.0191(12)
C36 0.0570(12) 0.0532(11) 0.0432(10) 0.0182(9) 0.0074(9) 0.0213(10)
C41 0.0429(10) 0.0391(9) 0.0420(9) 0.0186(8) 0.0175(8) 0.0146(8)
C42 0.0435(10) 0.0498(10) 0.0466(10) 0.0248(9) 0.0205(8) 0.0177(8)
C43 0.0423(11) 0.0583(12) 0.0624(13) 0.0267(10) 0.0198(9) 0.0128(9)
C44 0.0515(12) 0.0454(11) 0.0658(13) 0.0165(10) 0.0189(10) 0.0048(9)
C45 0.0577(13) 0.0401(10) 0.0672(13) 0.0163(9) 0.0231(10) 0.0163(9)
C46 0.0474(11) 0.0396(10) 0.0541(11) 0.0171(8) 0.0188(9) 0.0156(8)
C47 0.0487(11) 0.0596(12) 0.0636(12) 0.0271(10) 0.0264(10) 0.0279(10)
C48 0.156(3) 0.111(2) 0.087(2) 0.0457(18) 0.075(2) 0.088(2)
C49 0.0534(14) 0.0852(18) 0.113(2) 0.0359(16) 0.0291(14) 0.0388(13)
C50 0.0510(12) 0.0371(10) 0.0931(17) 0.0133(10) 0.0185(11) 0.0196(9)
C51 0.0772(17) 0.0725(16) 0.0825(17) 0.0231(13) 0.0179(13) 0.0446(14)
C52 0.0798(19) 0.116(2) 0.147(3) 0.072(2) 0.072(2) 0.0510(18)

loop_
_atom_type_symbol
_atom_type_description
_atom_type_scat_dispersion_real
_atom_type_scat_dispersion_imag
_atom_type_scat_source
C C 0.0033 0.0016 'International Tables Vol C Tables 4.2.6.8 and 6.1.1.4'
H H 0.0000 0.0000 'International Tables Vol C Tables 4.2.6.8 and 6.1.1.4'
N N 0.0061 0.0033 'International Tables Vol C Tables 4.2.6.8 and 6.1.1.4'

loop_
_geom_angle_atom_site_label_1
_geom_angle_atom_site_label_2
_geom_angle_atom_site_label_3
_geom_angle
C2 N1 C10 124.51(14)
C9 N2 C41 119.95(15)
C21 C1 C31 113.56(14)
C21 C1 C2 115.47(14)
C31 C1 C2 113.78(13)
C21 C1 H1 104.1
C31 C1 H1 104.1
C2 C1 H1 104.1
N1 C2 C1 128.79(14)
N1 C2 C3 117.01(14)
C1 C2 C3 114.06(13)
C9 C3 C4 110.57(14)
C9 C3 C8 106.06(13)
C4 C3 C8 108.86(14)
C9 C3 C2 106.44(13)
C4 C3 C2 112.35(13)
C8 C3 C2 112.36(13)
C5 C4 C3 113.00(15)
C5 C4 H4A 109.0
C3 C4 H4A 109.0
C5 C4 H4B 109.0
C3 C4 H4B 109.0
H4A C4 H4B 107.8
C4 C5 C6 111.55(17)
C4 C5 H5A 109.3
C6 C5 H5A 109.3
C4 C5 H5B 109.3
C6 C5 H5B 109.3
H5A C5 H5B 108.0
C7 C6 C5 110.64(16)
C7 C6 H6A 109.5
C5 C6 H6A 109.5
C7 C6 H6B 109.5
C5 C6 H6B 109.5
H6A C6 H6B 108.1
C6 C7 C8 111.21(16)
C6 C7 H7A 109.4
C8 C7 H7A 109.4
C6 C7 H7B 109.4
C8 C7 H7B 109.4
H7A C7 H7B 108.0
C7 C8 C3 113.97(15)
C7 C8 H8A 108.8
C3 C8 H8A 108.8
C7 C8 H8B 108.8
C3 C8 H8B 108.8
H8A C8 H8B 107.7
N2 C9 C3 123.61(15)
N2 C9 H9 118.2
C3 C9 H9 118.2
N1 C10 C11 107.04(15)
N1 C10 C12 109.08(15)
C11 C10 C12 109.78(17)
N1 C10 H10 110.3
C11 C10 H10 110.3
C12 C10 H10 110.3
C10 C11 H11A 109.5
C10 C11 H11B 109.5
H11A C11 H11B 109.5
C10 C11 H11C 109.5
H11A C11 H11C 109.5
H11B C11 H11C 109.5
C10 C12 H12A 109.5
C10 C12 H12B 109.5
H12A C12 H12B 109.5
C10 C12 H12C 109.5
H12A C12 H12C 109.5
H12B C12 H12C 109.5
C22 C21 C26 117.98(18)
C22 C21 C1 123.68(16)
C26 C21 C1 118.31(17)
C21 C22 C23 121.1(2)
C21 C22 H22 119.5
C23 C22 H22 119.5
C24 C23 C22 120.6(2)
C24 C23 H23 119.7
C22 C23 H23 119.7
C23 C24 C25 119.2(2)
C23 C24 H24 120.4
C25 C24 H24 120.4
C24 C25 C26 120.3(2)
C24 C25 H25 119.9
C26 C25 H25 119.9
C21 C26 C25 120.8(2)
C21 C26 H26 119.6
C25 C26 H26 119.6
C32 C31 C36 118.16(17)
C32 C31 C1 122.56(16)
C36 C31 C1 119.09(15)
C31 C32 C33 120.1(2)
C31 C32 H32 119.9
C33 C32 H32 119.9
C34 C33 C32 120.7(2)
C34 C33 H33 119.7
C32 C33 H33 119.7
C35 C34 C33 119.8(2)
C35 C34 H34 120.1
C33 C34 H34 120.1
C34 C35 C36 119.6(2)
C34 C35 H35 120.2
C36 C35 H35 120.2
C35 C36 C31 121.6(2)
C35 C36 H36 119.2
C31 C36 H36 119.2
C46 C41 C42 121.29(16)
C46 C41 N2 119.58(16)
C42 C41 N2 118.90(16)
C43 C42 C41 118.23(17)
C43 C42 C47 121.62(17)
C41 C42 C47 120.13(17)
C44 C43 C42 121.22(19)
C44 C43 H43 119.4
C42 C43 H43 119.4
C45 C44 C43 119.91(19)
C45 C44 H44 120.0
C43 C44 H44 120.0
C44 C45 C46 121.30(19)
C44 C45 H45 119.4
C46 C45 H45 119.4
C45 C46 C41 118.00(18)
C45 C46 C50 119.45(17)
C41 C46 C50 122.54(16)
C48 C47 C42 110.67(18)
C48 C47 C49 112.1(2)
C42 C47 C49 113.63(19)
C48 C47 H47 106.7
C42 C47 H47 106.7
C49 C47 H47 106.7
C47 C48 H48A 109.5
C47 C48 H48B 109.5
H48A C48 H48B 109.5
C47 C48 H48C 109.5
H48A C48 H48C 109.5
H48B C48 H48C 109.5
C47 C49 H49A 109.5
C47 C49 H49B 109.5
H49A C49 H49B 109.5
C47 C49 H49C 109.5
H49A C49 H49C 109.5
H49B C49 H49C 109.5
C52 C50 C46 110.9(2)
C52 C50 C51 110.5(2)
C46 C50 C51 111.68(19)
C52 C50 H50 107.9
C46 C50 H50 107.9
C51 C50 H50 107.9
C50 C51 H51A 109.5
C50 C51 H51B 109.5
H51A C51 H51B 109.5
C50 C51 H51C 109.5
H51A C51 H51C 109.5
H51B C51 H51C 109.5
C50 C52 H52A 109.5
C50 C52 H52B 109.5
H52A C52 H52B 109.5
C50 C52 H52C 109.5
H52A C52 H52C 109.5
H52B C52 H52C 109.5

loop_
_geom_bond_atom_site_label_1
_geom_bond_atom_site_label_2
_geom_bond_distance
N1 C2 1.267(2)
N1 C10 1.472(2)
N2 C9 1.257(2)
N2 C41 1.430(2)
C1 C21 1.520(2)
C1 C31 1.537(2)
C1 C2 1.550(2)
C1 H1 0.9900
C2 C3 1.553(2)
C3 C9 1.518(2)
C3 C4 1.541(2)
C3 C8 1.544(2)
C4 C5 1.521(3)
C4 H4A 0.9800
C4 H4B 0.9800
C5 C6 1.522(3)
C5 H5A 0.9800
C5 H5B 0.9800
C6 C7 1.518(3)
C6 H6A 0.9800
C6 H6B 0.9800
C7 C8 1.526(3)
C7 H7A 0.9800
C7 H7B 0.9800
C8 H8A 0.9800
C8 H8B 0.9800
C9 H9 0.9400
C10 C11 1.518(3)
C10 C12 1.526(3)
C10 H10 0.9900
C11 H11A 0.9700
C11 H11B 0.9700
C11 H11C 0.9700
C12 H12A 0.9700
C12 H12B 0.9700
C12 H12C 0.9700
C21 C22 1.378(3)
C21 C26 1.387(3)
C22 C23 1.388(3)
C22 H22 0.9400
C23 C24 1.366(4)
C23 H23 0.9400
C24 C25 1.378(4)
C24 H24 0.9400
C25 C26 1.388(3)
C25 H25 0.9400
C26 H26 0.9400
C31 C32 1.386(3)
C31 C36 1.387(3)
C32 C33 1.392(3)
C32 H32 0.9400
C33 C34 1.374(3)
C33 H33 0.9400
C34 C35 1.371(3)
C34 H34 0.9400
C35 C36 1.384(3)
C35 H35 0.9400
C36 H36 0.9400
C41 C46 1.400(2)
C41 C42 1.403(3)
C42 C43 1.386(3)
C42 C47 1.519(3)
C43 C44 1.380(3)
C43 H43 0.9400
C44 C45 1.375(3)
C44 H44 0.9400
C45 C46 1.393(3)
C45 H45 0.9400
C46 C50 1.520(3)
C47 C48 1.513(3)
C47 C49 1.527(3)
C47 H47 0.9900
C48 H48A 0.9700
C48 H48B 0.9700
C48 H48C 0.9700
C49 H49A 0.9700
C49 H49B 0.9700
C49 H49C 0.9700
C50 C52 1.514(4)
C50 C51 1.530(3)
C50 H50 0.9900
C51 H51A 0.9700
C51 H51B 0.9700
C51 H51C 0.9700
C52 H52A 0.9700
C52 H52B 0.9700
C52 H52C 0.9700

loop_
_geom_torsion_atom_site_label_1
_geom_torsion_atom_site_label_2
_geom_torsion_atom_site_label_3
_geom_torsion_atom_site_label_4
_geom_torsion
C10 N1 C2 C1 5.9(3)
C10 N1 C2 C3 -178.58(15)
C21 C1 C2 N1 -88.8(2)
C31 C1 C2 N1 45.1(2)
C21 C1 C2 C3 95.54(16)
C31 C1 C2 C3 -130.52(15)
N1 C2 C3 C9 -109.26(17)
C1 C2 C3 C9 66.94(17)
N1 C2 C3 C4 129.58(16)
C1 C2 C3 C4 -54.22(18)
N1 C2 C3 C8 6.4(2)
C1 C2 C3 C8 -177.38(13)
C9 C3 C4 C5 168.59(14)
C8 C3 C4 C5 52.45(19)
C2 C3 C4 C5 -72.65(19)
C3 C4 C5 C6 -56.3(2)
C4 C5 C6 C7 56.5(2)
C5 C6 C7 C8 -55.3(2)
C6 C7 C8 C3 54.6(2)
C9 C3 C8 C7 -170.91(14)
C4 C3 C8 C7 -51.92(19)
C2 C3 C8 C7 73.18(18)
C41 N2 C9 C3 -176.54(15)
C4 C3 C9 N2 9.1(2)
C8 C3 C9 N2 127.01(17)
C2 C3 C9 N2 -113.14(17)
C2 N1 C10 C11 125.85(19)
C2 N1 C10 C12 -115.4(2)
C31 C1 C21 C22 -91.9(2)
C2 C1 C21 C22 42.1(2)
C31 C1 C21 C26 86.0(2)
C2 C1 C21 C26 -139.98(17)
C26 C21 C22 C23 -1.1(3)
C1 C21 C22 C23 176.83(19)
C21 C22 C23 C24 0.6(4)
C22 C23 C24 C25 0.4(4)
C23 C24 C25 C26 -0.9(4)
C22 C21 C26 C25 0.6(3)
C1 C21 C26 C25 -177.46(19)
C24 C25 C26 C21 0.4(4)
C21 C1 C31 C32 -2.3(2)
C2 C1 C31 C32 -137.15(17)
C21 C1 C31 C36 -177.21(16)
C2 C1 C31 C36 48.0(2)
C36 C31 C32 C33 -0.1(3)
C1 C31 C32 C33 -175.04(17)
C31 C32 C33 C34 0.2(3)
C32 C33 C34 C35 -0.1(4)
C33 C34 C35 C36 -0.2(4)
C34 C35 C36 C31 0.3(3)
C32 C31 C36 C35 -0.1(3)
C1 C31 C36 C35 174.99(18)
C9 N2 C41 C46 80.3(2)
C9 N2 C41 C42 -104.99(19)
C46 C41 C42 C43 -2.3(3)
N2 C41 C42 C43 -176.90(16)
C46 C41 C42 C47 176.21(17)
N2 C41 C42 C47 1.6(2)
C41 C42 C43 C44 0.6(3)
C47 C42 C43 C44 -177.91(18)
C42 C43 C44 C45 1.0(3)
C43 C44 C45 C46 -0.9(3)
C44 C45 C46 C41 -0.7(3)
C44 C45 C46 C50 178.2(2)
C42 C41 C46 C45 2.4(3)
N2 C41 C46 C45 176.92(17)
C42 C41 C46 C50 -176.53(18)
N2 C41 C46 C50 -2.0(3)
C43 C42 C47 C48 95.8(3)
C41 C42 C47 C48 -82.7(2)
C43 C42 C47 C49 -31.3(3)
C41 C42 C47 C49 150.21(19)
C45 C46 C50 C52 69.9(3)
C41 C46 C50 C52 -111.2(2)
C45 C46 C50 C51 -53.8(3)
C41 C46 C50 C51 125.1(2)
